data_1575531
loop_
_publ_author_name
'Shakeri, Kamar'
'Kleoff, Merlin'
'Golz, Paul'
'Drews, Thomas'
'Weber, Manuela'
'Riedel, Sebastian'
'Christmann, Mathias'

_publ_section_title
;
 Photomediated C-H trifluoromethoxylations enabled by
 bis(trifluoromethyl)peroxide.
;
_journal_issue 38
_journal_name_full 'Chemical science'
_journal_page_first 17921
_journal_page_last 17926
_journal_paper_doi 10.1039/d5sc04945h
_journal_volume 16
_journal_year 2025
_chemical_absolute_configuration rm
_chemical_formula_sum 'C17 H25 F3 O3'
_chemical_formula_weight 334.37
_space_group_crystal_system orthorhombic
_space_group_IT_number 19
_space_group_name_Hall 'P 2ac 2ab'
_space_group_name_H-M_alt 'P 21 21 21'
_atom_sites_solution_hydrogens geom
_audit_creation_method SHELXL-2019/3
_audit_update_record
;
2025-03-28 deposited with the CCDC.	2025-08-25 downloaded from the CCDC.
;
_cell_angle_alpha 90
_cell_angle_beta 90
_cell_angle_gamma 90
_cell_formula_units_Z 4
_cell_length_a 8.39090(10)
_cell_length_b 13.65550(10)
_cell_length_c 14.48060(10)
_cell_measurement_reflns_used 9757
_cell_measurement_temperature 150(2)
_cell_measurement_theta_max 74.54
_cell_measurement_theta_min 3.05
_cell_volume 1659.22(3)
_computing_cell_refinement 'Bruker SAINT'
_computing_data_collection 'Bruker APEX4'
_computing_data_reduction 'Bruker SAINT'
_computing_structure_refinement 'SHELXL-2019/2 (Sheldrick, 2019)'
_computing_structure_solution 'SHELXT 2018/2 (Sheldrick, 2018)'
_diffrn_ambient_temperature 150(2)
_diffrn_measured_fraction_theta_full 0.982
_diffrn_measured_fraction_theta_max 0.983
_diffrn_measurement_device_type 'Bruker Photon CMOS Detector, D8 Venture'
_diffrn_measurement_method '\f and \w scans'
_diffrn_radiation_type CuK\a
_diffrn_radiation_wavelength 1.54178
_diffrn_reflns_av_R_equivalents 0.0647
_diffrn_reflns_av_unetI/netI 0.0520
_diffrn_reflns_Laue_measured_fraction_full 0.982
_diffrn_reflns_Laue_measured_fraction_max 0.983
_diffrn_reflns_limit_h_max 10
_diffrn_reflns_limit_h_min -10
_diffrn_reflns_limit_k_max 17
_diffrn_reflns_limit_k_min -17
_diffrn_reflns_limit_l_max 16
_diffrn_reflns_limit_l_min -18
_diffrn_reflns_number 21852
_diffrn_reflns_point_group_measured_fraction_full 0.981
_diffrn_reflns_point_group_measured_fraction_max 0.979
_diffrn_reflns_theta_full 67.679
_diffrn_reflns_theta_max 74.676
_diffrn_reflns_theta_min 6.095
_diffrn_source 'sealed tube'
_exptl_absorpt_coefficient_mu 0.952
_exptl_absorpt_correction_type multi-scan
_exptl_absorpt_process_details
;
SADABS-2016/2 (Bruker,2016/2) was used for absorption correction.
wR2(int) was 0.1687 before and 0.1042 after correction.
The Ratio of minimum to maximum transmission is 0.6912.
The \l/2 correction factor is Not present.
;
_exptl_crystal_colour colourless
_exptl_crystal_density_diffrn 1.339
_exptl_crystal_description block
_exptl_crystal_F_000 712
_exptl_crystal_size_max 0.580
_exptl_crystal_size_mid 0.390
_exptl_crystal_size_min 0.200
_exptl_transmission_factor_max 0.7639
_exptl_transmission_factor_min 0.5280
_refine_diff_density_max 0.694
_refine_diff_density_min -0.445
_refine_diff_density_rms 0.178
_refine_ls_abs_structure_details
;
 Flack x determined using 1364 quotients [(I+)-(I-)]/[(I+)+(I-)]
 (Parsons, Flack and Wagner, Acta Cryst. B69 (2013) 249-259).
;
_refine_ls_abs_structure_Flack 0.07(6)
_refine_ls_extinction_method none
_refine_ls_goodness_of_fit_ref 1.203
_refine_ls_hydrogen_treatment constr
_refine_ls_matrix_type full
_refine_ls_number_parameters 212
_refine_ls_number_reflns 3322
_refine_ls_number_restraints 0
_refine_ls_restrained_S_all 1.203
_refine_ls_R_factor_all 0.0629
_refine_ls_R_factor_gt 0.0624
_refine_ls_shift/su_max 0.000
_refine_ls_shift/su_mean 0.000
_refine_ls_structure_factor_coef Fsqd
_refine_ls_weighting_details 'w=1/[\s^2^(Fo^2^)+(0.0819P)^2^+0.3630P] where P=(Fo^2^+2Fc^2^)/3'
_refine_ls_weighting_scheme calc
_refine_ls_wR_factor_gt 0.1405
_refine_ls_wR_factor_ref 0.1410
_reflns_Friedel_coverage 0.732
_reflns_Friedel_fraction_full 0.979
_reflns_Friedel_fraction_max 0.974
_reflns_number_gt 3260
_reflns_number_total 3322
_reflns_threshold_expression 'I > 2\s(I)'
_cod_data_source_file d5sc04945h2.cif
_cod_data_source_block KS276a
_cod_depositor_comments 'Adding full bibliography for 1575531.cif.'
_cod_database_code 1575531
_shelx_shelxl_version_number 2019/3
_shelx_space_group_comment
;
The symmetry employed for this shelxl refinement is uniquely defined
by the following loop, which should always be used as a source of
symmetry information in preference to the above space-group names.
They are only intended as comments.
;
_shelx_estimated_absorpt_t_min 0.608
_shelx_estimated_absorpt_t_max 0.832

loop_
_space_group_symop_operation_xyz
'x, y, z'
'-x+1/2, -y, z+1/2'
'-x, y+1/2, -z+1/2'
'x+1/2, -y+1/2, -z'

loop_
_atom_site_label
_atom_site_type_symbol
_atom_site_fract_x
_atom_site_fract_y
_atom_site_fract_z
_atom_site_U_iso_or_equiv
_atom_site_adp_type
_atom_site_occupancy
_atom_site_site_symmetry_order
_atom_site_calc_flag
_atom_site_refinement_flags_posn
_atom_site_refinement_flags_adp
_atom_site_refinement_flags_occupancy
_atom_site_disorder_assembly
_atom_site_disorder_group
F1 F 1.0807(4) 0.55536(18) 0.50175(15) 0.0600(7) Uani 1 1 d . . . . .
F2 F 1.1599(3) 0.40831(14) 0.47499(14) 0.0427(5) Uani 1 1 d . . . . .
F3 F 1.2606(2) 0.52834(17) 0.39988(18) 0.0514(6) Uani 1 1 d . . . . .
O1 O 0.3070(2) 0.75801(17) 0.28390(14) 0.0323(5) Uani 1 1 d . . . . .
O2 O 0.2157(3) 0.7606(2) 0.42788(16) 0.0410(6) Uani 1 1 d . . . . .
O3 O 1.0142(3) 0.47907(15) 0.37336(16) 0.0340(5) Uani 1 1 d . . . . .
C1 C 0.5580(3) 0.69232(18) 0.30569(18) 0.0213(5) Uani 1 1 d . . . . .
H1 H 0.508495 0.626484 0.296148 0.026 Uiso 1 1 calc R U . . .
C2 C 0.4981(3) 0.7252(2) 0.39985(18) 0.0259(5) Uani 1 1 d . . . . .
H2A H 0.557301 0.782999 0.422742 0.031 Uiso 1 1 calc R U . . .
H2B H 0.504671 0.671819 0.445992 0.031 Uiso 1 1 calc R U . . .
C3 C 0.3261(3) 0.7504(2) 0.3764(2) 0.0282(6) Uani 1 1 d . . . . .
C4 C 0.4665(3) 0.7604(2) 0.24039(19) 0.0270(6) Uani 1 1 d . . . . .
C5 C 0.4646(4) 0.7153(3) 0.14506(19) 0.0323(6) Uani 1 1 d . . . . .
H5A H 0.410733 0.759860 0.101080 0.039 Uiso 1 1 calc R U . . .
H5B H 0.405498 0.652539 0.146262 0.039 Uiso 1 1 calc R U . . .
C6 C 0.6385(3) 0.6975(2) 0.11425(19) 0.0284(6) Uani 1 1 d . . . . .
H6A H 0.638324 0.666044 0.052654 0.034 Uiso 1 1 calc R U . . .
H6B H 0.693566 0.761318 0.108457 0.034 Uiso 1 1 calc R U . . .
C7 C 0.7312(3) 0.63245(18) 0.18222(18) 0.0210(5) Uani 1 1 d . . . . .
H7 H 0.663911 0.572377 0.188680 0.025 Uiso 1 1 calc R U . . .
C8 C 0.7363(3) 0.67726(18) 0.28219(17) 0.0189(5) Uani 1 1 d . . . . .
C9 C 0.8930(3) 0.5940(2) 0.14511(19) 0.0257(6) Uani 1 1 d . . . . .
C10 C 0.9610(4) 0.5226(2) 0.2175(2) 0.0304(6) Uani 1 1 d . . . . .
H10A H 0.895750 0.462146 0.217221 0.037 Uiso 1 1 calc R U . . .
H10B H 1.070623 0.504253 0.199056 0.037 Uiso 1 1 calc R U . . .
C11 C 0.9654(3) 0.56295(19) 0.31518(19) 0.0257(6) Uani 1 1 d . . . . .
H11 H 1.046166 0.616612 0.319653 0.031 Uiso 1 1 calc R U . . .
C12 C 0.8040(3) 0.59948(18) 0.34780(18) 0.0230(5) Uani 1 1 d . . . . .
H12A H 0.814812 0.627771 0.410433 0.028 Uiso 1 1 calc R U . . .
H12B H 0.728963 0.543672 0.351529 0.028 Uiso 1 1 calc R U . . .
C13 C 0.5101(4) 0.8689(2) 0.2377(2) 0.0381(7) Uani 1 1 d . . . . .
H13A H 0.607936 0.877668 0.201671 0.057 Uiso 1 1 calc R U . . .
H13B H 0.527146 0.892687 0.300774 0.057 Uiso 1 1 calc R U . . .
H13C H 0.423254 0.905896 0.208935 0.057 Uiso 1 1 calc R U . . .
C14 C 0.8334(3) 0.77240(19) 0.2935(2) 0.0254(5) Uani 1 1 d . . . . .
H14A H 0.945471 0.756106 0.304648 0.038 Uiso 1 1 calc R U . . .
H14B H 0.791687 0.809847 0.345934 0.038 Uiso 1 1 calc R U . . .
H14C H 0.824640 0.811695 0.237095 0.038 Uiso 1 1 calc R U . . .
C15 C 1.0143(3) 0.6748(2) 0.1218(2) 0.0325(6) Uani 1 1 d . . . . .
H15A H 1.105408 0.646034 0.089311 0.049 Uiso 1 1 calc R U . . .
H15B H 1.051163 0.705803 0.179026 0.049 Uiso 1 1 calc R U . . .
H15C H 0.963643 0.724083 0.082359 0.049 Uiso 1 1 calc R U . . .
C16 C 0.8644(4) 0.5340(3) 0.0566(2) 0.0365(7) Uani 1 1 d . . . . .
H16A H 0.961675 0.497997 0.040586 0.055 Uiso 1 1 calc R U . . .
H16B H 0.836211 0.578212 0.005856 0.055 Uiso 1 1 calc R U . . .
H16C H 0.777234 0.487504 0.066918 0.055 Uiso 1 1 calc R U . . .
C17 C 1.1244(4) 0.4938(2) 0.4352(2) 0.0296(6) Uani 1 1 d . . . . .

loop_
_atom_site_aniso_label
_atom_site_aniso_U_11
_atom_site_aniso_U_22
_atom_site_aniso_U_33
_atom_site_aniso_U_23
_atom_site_aniso_U_13
_atom_site_aniso_U_12
F1 0.0928(19) 0.0439(12) 0.0433(11) -0.0127(9) -0.0043(12) 0.0207(12)
F2 0.0495(11) 0.0291(9) 0.0495(10) 0.0097(8) -0.0126(9) 0.0119(8)
F3 0.0235(9) 0.0491(12) 0.0814(16) 0.0169(11) -0.0046(9) 0.0026(8)
O1 0.0172(9) 0.0460(12) 0.0338(10) -0.0037(9) 0.0015(7) 0.0067(8)
O2 0.0271(10) 0.0535(14) 0.0425(12) -0.0056(11) 0.0090(9) 0.0051(10)
O3 0.0324(11) 0.0211(9) 0.0487(12) 0.0071(8) -0.0113(9) 0.0040(8)
C1 0.0166(11) 0.0206(11) 0.0266(12) -0.0008(9) -0.0011(9) -0.0010(9)
C2 0.0213(12) 0.0286(12) 0.0277(12) -0.0034(10) -0.0005(10) -0.0011(10)
C3 0.0223(12) 0.0286(13) 0.0339(13) -0.0051(11) 0.0024(10) 0.0013(11)
C4 0.0145(11) 0.0356(14) 0.0311(13) 0.0030(11) 0.0012(10) 0.0083(10)
C5 0.0224(13) 0.0495(17) 0.0250(12) 0.0021(12) -0.0020(10) 0.0078(13)
C6 0.0220(13) 0.0377(15) 0.0255(12) 0.0047(11) 0.0018(10) 0.0070(11)
C7 0.0164(11) 0.0198(11) 0.0268(12) -0.0007(9) 0.0001(9) 0.0000(9)
C8 0.0141(11) 0.0160(10) 0.0267(12) 0.0004(9) -0.0020(9) -0.0005(8)
C9 0.0201(12) 0.0262(12) 0.0307(12) -0.0022(10) 0.0007(10) 0.0042(10)
C10 0.0249(13) 0.0250(13) 0.0414(15) -0.0019(11) -0.0004(11) 0.0083(11)
C11 0.0206(12) 0.0190(11) 0.0374(14) 0.0061(10) -0.0044(10) 0.0032(10)
C12 0.0223(12) 0.0171(11) 0.0294(12) 0.0028(9) -0.0026(10) 0.0003(9)
C13 0.0345(15) 0.0322(15) 0.0475(17) 0.0104(13) 0.0044(13) 0.0137(13)
C14 0.0189(11) 0.0175(11) 0.0398(14) -0.0012(10) -0.0020(10) -0.0034(10)
C15 0.0192(13) 0.0379(16) 0.0405(15) 0.0024(12) 0.0064(11) 0.0004(11)
C16 0.0337(15) 0.0398(16) 0.0361(15) -0.0093(13) 0.0031(12) 0.0063(13)
C17 0.0305(14) 0.0225(12) 0.0356(14) 0.0002(10) -0.0033(11) 0.0097(10)

loop_
_atom_type_symbol
_atom_type_description
_atom_type_scat_dispersion_real
_atom_type_scat_dispersion_imag
_atom_type_scat_source
C C 0.0181 0.0091 'International Tables Vol C Tables 4.2.6.8 and 6.1.1.4'
H H 0.0000 0.0000 'International Tables Vol C Tables 4.2.6.8 and 6.1.1.4'
F F 0.0727 0.0534 'International Tables Vol C Tables 4.2.6.8 and 6.1.1.4'
O O 0.0492 0.0322 'International Tables Vol C Tables 4.2.6.8 and 6.1.1.4'

loop_
_geom_angle_atom_site_label_1
_geom_angle_atom_site_label_2
_geom_angle_atom_site_label_3
_geom_angle
_geom_angle_site_symmetry_1
_geom_angle_site_symmetry_3
_geom_angle_publ_flag
C3 O1 C4 108.4(2) . . ?
C17 O3 C11 117.9(2) . . ?
C2 C1 C4 102.1(2) . . ?
C2 C1 C8 123.8(2) . . ?
C4 C1 C8 115.4(2) . . ?
C2 C1 H1 104.6 . . ?
C4 C1 H1 104.6 . . ?
C8 C1 H1 104.6 . . ?
C1 C2 C3 100.4(2) . . ?
C1 C2 H2A 111.7 . . ?
C3 C2 H2A 111.7 . . ?
C1 C2 H2B 111.7 . . ?
C3 C2 H2B 111.7 . . ?
H2A C2 H2B 109.5 . . ?
O2 C3 O1 121.1(3) . . ?
O2 C3 C2 128.4(3) . . ?
O1 C3 C2 110.5(2) . . ?
O1 C4 C5 111.7(2) . . ?
O1 C4 C13 104.4(2) . . ?
C5 C4 C13 112.0(2) . . ?
O1 C4 C1 100.2(2) . . ?
C5 C4 C1 108.8(2) . . ?
C13 C4 C1 119.0(2) . . ?
C4 C5 C6 108.5(2) . . ?
C4 C5 H5A 110.0 . . ?
C6 C5 H5A 110.0 . . ?
C4 C5 H5B 110.0 . . ?
C6 C5 H5B 110.0 . . ?
H5A C5 H5B 108.4 . . ?
C7 C6 C5 112.6(2) . . ?
C7 C6 H6A 109.1 . . ?
C5 C6 H6A 109.1 . . ?
C7 C6 H6B 109.1 . . ?
C5 C6 H6B 109.1 . . ?
H6A C6 H6B 107.8 . . ?
C6 C7 C9 114.6(2) . . ?
C6 C7 C8 112.2(2) . . ?
C9 C7 C8 115.2(2) . . ?
C6 C7 H7 104.4 . . ?
C9 C7 H7 104.4 . . ?
C8 C7 H7 104.4 . . ?
C12 C8 C14 108.8(2) . . ?
C12 C8 C1 108.3(2) . . ?
C14 C8 C1 112.0(2) . . ?
C12 C8 C7 108.11(19) . . ?
C14 C8 C7 116.1(2) . . ?
C1 C8 C7 103.17(18) . . ?
C15 C9 C16 107.6(2) . . ?
C15 C9 C10 111.0(2) . . ?
C16 C9 C10 106.7(2) . . ?
C15 C9 C7 114.3(2) . . ?
C16 C9 C7 109.4(2) . . ?
C10 C9 C7 107.6(2) . . ?
C11 C10 C9 114.4(2) . . ?
C11 C10 H10A 108.7 . . ?
C9 C10 H10A 108.7 . . ?
C11 C10 H10B 108.7 . . ?
C9 C10 H10B 108.7 . . ?
H10A C10 H10B 107.6 . . ?
O3 C11 C10 104.8(2) . . ?
O3 C11 C12 108.9(2) . . ?
C10 C11 C12 112.8(2) . . ?
O3 C11 H11 110.1 . . ?
C10 C11 H11 110.1 . . ?
C12 C11 H11 110.1 . . ?
C11 C12 C8 111.4(2) . . ?
C11 C12 H12A 109.3 . . ?
C8 C12 H12A 109.3 . . ?
C11 C12 H12B 109.3 . . ?
C8 C12 H12B 109.3 . . ?
H12A C12 H12B 108.0 . . ?
C4 C13 H13A 109.5 . . ?
C4 C13 H13B 109.5 . . ?
H13A C13 H13B 109.5 . . ?
C4 C13 H13C 109.5 . . ?
H13A C13 H13C 109.5 . . ?
H13B C13 H13C 109.5 . . ?
C8 C14 H14A 109.5 . . ?
C8 C14 H14B 109.5 . . ?
H14A C14 H14B 109.5 . . ?
C8 C14 H14C 109.5 . . ?
H14A C14 H14C 109.5 . . ?
H14B C14 H14C 109.5 . . ?
C9 C15 H15A 109.5 . . ?
C9 C15 H15B 109.5 . . ?
H15A C15 H15B 109.5 . . ?
C9 C15 H15C 109.5 . . ?
H15A C15 H15C 109.5 . . ?
H15B C15 H15C 109.5 . . ?
C9 C16 H16A 109.5 . . ?
C9 C16 H16B 109.5 . . ?
H16A C16 H16B 109.5 . . ?
C9 C16 H16C 109.5 . . ?
H16A C16 H16C 109.5 . . ?
H16B C16 H16C 109.5 . . ?
O3 C17 F1 113.6(3) . . ?
O3 C17 F2 108.7(2) . . ?
F1 C17 F2 107.5(2) . . ?
O3 C17 F3 113.5(3) . . ?
F1 C17 F3 106.8(3) . . ?
F2 C17 F3 106.4(2) . . ?

loop_
_geom_bond_atom_site_label_1
_geom_bond_atom_site_label_2
_geom_bond_distance
_geom_bond_site_symmetry_2
_geom_bond_publ_flag
F1 C17 1.331(4) . ?
F2 C17 1.335(3) . ?
F3 C17 1.337(4) . ?
O1 C3 1.352(4) . ?
O1 C4 1.480(3) . ?
O2 C3 1.198(4) . ?
O3 C17 1.303(4) . ?
O3 C11 1.480(3) . ?
C1 C2 1.521(4) . ?
C1 C4 1.532(4) . ?
C1 C8 1.548(3) . ?
C1 H1 1.0000 . ?
C2 C3 1.523(4) . ?
C2 H2A 0.9900 . ?
C2 H2B 0.9900 . ?
C4 C5 1.512(4) . ?
C4 C13 1.526(4) . ?
C5 C6 1.545(4) . ?
C5 H5A 0.9900 . ?
C5 H5B 0.9900 . ?
C6 C7 1.537(4) . ?
C6 H6A 0.9900 . ?
C6 H6B 0.9900 . ?
C7 C9 1.552(3) . ?
C7 C8 1.572(3) . ?
C7 H7 1.0000 . ?
C8 C12 1.534(3) . ?
C8 C14 1.542(3) . ?
C9 C15 1.539(4) . ?
C9 C16 1.541(4) . ?
C9 C10 1.541(4) . ?
C10 C11 1.519(4) . ?
C10 H10A 0.9900 . ?
C10 H10B 0.9900 . ?
C11 C12 1.519(4) . ?
C11 H11 1.0000 . ?
C12 H12A 0.9900 . ?
C12 H12B 0.9900 . ?
C13 H13A 0.9800 . ?
C13 H13B 0.9800 . ?
C13 H13C 0.9800 . ?
C14 H14A 0.9800 . ?
C14 H14B 0.9800 . ?
C14 H14C 0.9800 . ?
C15 H15A 0.9800 . ?
C15 H15B 0.9800 . ?
C15 H15C 0.9800 . ?
C16 H16A 0.9800 . ?
C16 H16B 0.9800 . ?
C16 H16C 0.9800 . ?

loop_
_geom_torsion_atom_site_label_1
_geom_torsion_atom_site_label_2
_geom_torsion_atom_site_label_3
_geom_torsion_atom_site_label_4
_geom_torsion
_geom_torsion_site_symmetry_1
_geom_torsion_site_symmetry_2
_geom_torsion_site_symmetry_3
_geom_torsion_site_symmetry_4
_geom_torsion_publ_flag
C4 C1 C2 C3 35.0(2) . . . . ?
C8 C1 C2 C3 167.1(2) . . . . ?
C4 O1 C3 O2 169.6(3) . . . . ?
C4 O1 C3 C2 -12.2(3) . . . . ?
C1 C2 C3 O2 162.8(3) . . . . ?
C1 C2 C3 O1 -15.2(3) . . . . ?
C3 O1 C4 C5 149.2(3) . . . . ?
C3 O1 C4 C13 -89.5(3) . . . . ?
C3 O1 C4 C1 34.1(3) . . . . ?
C2 C1 C4 O1 -42.4(2) . . . . ?
C8 C1 C4 O1 -179.3(2) . . . . ?
C2 C1 C4 C5 -159.6(2) . . . . ?
C8 C1 C4 C5 63.4(3) . . . . ?
C2 C1 C4 C13 70.5(3) . . . . ?
C8 C1 C4 C13 -66.4(3) . . . . ?
O1 C4 C5 C6 -166.4(2) . . . . ?
C13 C4 C5 C6 76.8(3) . . . . ?
C1 C4 C5 C6 -56.7(3) . . . . ?
C4 C5 C6 C7 57.0(3) . . . . ?
C5 C6 C7 C9 167.5(2) . . . . ?
C5 C6 C7 C8 -58.5(3) . . . . ?
C2 C1 C8 C12 59.3(3) . . . . ?
C4 C1 C8 C12 -174.1(2) . . . . ?
C2 C1 C8 C14 -60.7(3) . . . . ?
C4 C1 C8 C14 65.9(3) . . . . ?
C2 C1 C8 C7 173.7(2) . . . . ?
C4 C1 C8 C7 -59.7(3) . . . . ?
C6 C7 C8 C12 170.0(2) . . . . ?
C9 C7 C8 C12 -56.3(3) . . . . ?
C6 C7 C8 C14 -67.5(3) . . . . ?
C9 C7 C8 C14 66.2(3) . . . . ?
C6 C7 C8 C1 55.5(3) . . . . ?
C9 C7 C8 C1 -170.9(2) . . . . ?
C6 C7 C9 C15 61.8(3) . . . . ?
C8 C7 C9 C15 -70.8(3) . . . . ?
C6 C7 C9 C16 -58.9(3) . . . . ?
C8 C7 C9 C16 168.5(2) . . . . ?
C6 C7 C9 C10 -174.5(2) . . . . ?
C8 C7 C9 C10 53.0(3) . . . . ?
C15 C9 C10 C11 74.9(3) . . . . ?
C16 C9 C10 C11 -168.1(2) . . . . ?
C7 C9 C10 C11 -50.8(3) . . . . ?
C17 O3 C11 C10 134.0(3) . . . . ?
C17 O3 C11 C12 -105.1(3) . . . . ?
C9 C10 C11 O3 173.0(2) . . . . ?
C9 C10 C11 C12 54.6(3) . . . . ?
O3 C11 C12 C8 -172.3(2) . . . . ?
C10 C11 C12 C8 -56.3(3) . . . . ?
C14 C8 C12 C11 -71.6(3) . . . . ?
C1 C8 C12 C11 166.5(2) . . . . ?
C7 C8 C12 C11 55.3(3) . . . . ?
C11 O3 C17 F1 65.2(4) . . . . ?
C11 O3 C17 F2 -175.2(2) . . . . ?
C11 O3 C17 F3 -57.0(3) . . . . ?
